data_1530101
loop_
_publ_author_name
'Horiuchi, H.'
'Morimoto, N.'
'Tokonami, M.'

_publ_section_title
;
 Crystal structures of Vn O2n-1 (2<n<7)
;
_journal_name_full 'Journal of Solid State Chemistry'
_journal_page_first 407
_journal_page_last 424
_journal_volume 17
_journal_year 1976
_chemical_formula_sum 'O5 V3'
_chemical_name_systematic 'V3 O5'
_space_group_IT_number 14
_symmetry_space_group_name_Hall '-P 2yn'
_symmetry_space_group_name_H-M 'P 1 21/n 1'
_cell_angle_alpha 90
_cell_angle_beta 137.9
_cell_angle_gamma 90
_cell_formula_units_Z 4
_cell_length_a 10.004
_cell_length_b 5.04
_cell_length_c 9.854
_cell_volume 333.095
_citation_journal_id_ASTM JSSCBI
_cod_data_source_file Horiuchi_JSSCBI_1976_62.cif
_cod_data_source_block O5V3
_cod_original_sg_symbol_Hall '-P 2ybc (x-z,y,z)'
_cod_database_code 1530101

loop_
_symmetry_equiv_pos_as_xyz
x,y,z
-x+1/2,y+1/2,-z+1/2
-x,-y,-z
x-1/2,-y-1/2,z-1/2

loop_
_atom_site_label
_atom_site_type_symbol
_atom_site_fract_x
_atom_site_fract_y
_atom_site_fract_z
_atom_site_occupancy
_atom_site_U_iso_or_equiv
V3 V+3 0.00402 0.49979 0.50054 0.75 0.0
V1 V+3 0.01184 0.47198 0.12457 0.75 0.0
O3 O-2 0.6858 0.474 0.2329 1 0.0
O1 O-2 0.6893 0.4111 0.0736 1 0.0
O4 O-2 0.388 0.6418 0.3045 1 0.0
O2 O-2 0.3142 0.5476 0.1457 1 0.0
V2 V+3 -0.01184 -0.0517 0.13641 0.75 0.0
O5 O-2 0.6924 0.4112 0.464 1 0.0
V4 V+3 -0.00402 -0.00825 0.50456 0.75 0.0
